data_4020452
loop_
_publ_author_name
'Pham, Tien Q.'
'Pyne, Stephen G.'
'Skelton, Brian W.'
'White, Allan H.'

_publ_section_title
;
 Synthesis of Carbocyclic Hydantocidins via Regioselective and
 Diastereoselective Phosphine-Catalyzed [3 + 2]-Cycloadditions
 to 5-Methylenehydantoins
;
_journal_coden_ASTM JOCEAH
_journal_issue 16
_journal_name_full 'Journal of Organic Chemistry'
_journal_page_first 6369
_journal_page_last 6377
_journal_paper_doi 10.1021/jo050827h
_journal_volume 70
_journal_year 2005
_chemical_formula_moiety 'C24 H26 N2 O6'
_chemical_formula_sum 'C24 H26 N2 O6'
_chemical_formula_weight 438.48
_space_group_crystal_system monoclinic
_space_group_IT_number 14
_space_group_name_Hall '-P 2ybc'
_space_group_name_H-M_alt 'P 1 21/c 1'
_cell_angle_alpha 90.00000
_cell_angle_beta 94.456(2)
_cell_angle_gamma 90.00000
_cell_formula_units_Z 4
_cell_length_a 15.0599(10)
_cell_length_b 13.7053(10)
_cell_length_c 10.3642(9)
_cell_measurement_temperature 150(2)
_cell_volume 2132.7(3)
_exptl_crystal_density_diffrn 1.366
_cod_original_sg_symbol_Hall -p_2ybc
_cod_original_sg_symbol_H-M 'P 21/c'
_cod_database_code 4020452

loop_
_space_group_symop_id
_space_group_symop_operation_xyz
1 +x,+y,+z
2 -x,1/2+y,1/2-z
3 -x,-y,-z
4 +x,1/2-y,1/2+z

loop_
_atom_site_label
_atom_site_fract_x
_atom_site_fract_y
_atom_site_fract_z
_atom_site_U_iso_or_equiv
_atom_site_adp_type
_atom_site_calc_flag
_atom_site_calc_attached_atom
_atom_site_occupancy
_atom_site_disorder_assembly
_atom_site_disorder_group
C1 .71454(7) .88321(8) .08705(11) .0160(5) Uani ? ? 1.00000 ? ?
N2 .79151(7) .92232(8) .16635(9) .0182(4) Uani ? ? 1.00000 ? ?
C20 .79490(9) .93492(10) .30667(11) .0208(5) Uani ? ? 1.00000 ? ?
C21 .86725(8) .87839(9) .38352(11) .0189(5) Uani ? ? 1.00000 ? ?
C22 .89411(9) .78602(10) .34777(14) .0250(6) Uani ? ? 1.00000 ? ?
C23 .95654(10) .73435(11) .42682(16) .0306(7) Uani ? ? 1.00000 ? ?
C24 .99298(11) .77506(13) .54107(15) .0369(8) Uani ? ? 1.00000 ? ?
C25 .96770(11) .86745(15) .57643(14) .0398(8) Uani ? ? 1.00000 ? ?
C26 .90490(10) .91915(12) .49787(13) .0296(7) Uani ? ? 1.00000 ? ?
C3 .84820(8) .97225(9) .09511(12) .0181(5) Uani ? ? 1.00000 ? ?
O3 .91406(6) 1.01794(7) .13278(9) .0247(4) Uani ? ? 1.00000 ? ?
N4 .81694(7) .96121(7) -.03627(10) .0177(4) Uani ? ? 1.00000 ? ?
C40 .85979(9) 1.00498(9) -.14382(12) .0206(5) Uani ? ? 1.00000 ? ?
C41 .82088(8) 1.10279(9) -.18672(11) .0184(5) Uani ? ? 1.00000 ? ?
C42 .86095(9) 1.15320(10) -.28407(12) .0224(5) Uani ? ? 1.00000 ? ?
C43 .82662(10) 1.24212(10) -.32861(14) .0277(6) Uani ? ? 1.00000 ? ?
C44 .75257(10) 1.28222(10) -.27684(14) .0283(6) Uani ? ? 1.00000 ? ?
C45 .71295(10) 1.23251(10) -.17970(14) .0269(6) Uani ? ? 1.00000 ? ?
C46 .74707(9) 1.14328(9) -.13447(13) .0229(6) Uani ? ? 1.00000 ? ?
C5 .73954(8) .91067(8) -.04891(11) .0167(5) Uani ? ? 1.00000 ? ?
O5 .69752(6) .89098(7) -.15175(8) .0219(4) Uani ? ? 1.00000 ? ?
C6 .69725(8) .77308(9) .10259(13) .0204(5) Uani ? ? 1.00000 ? ?
C7 .59505(8) .75887(9) .09085(12) .0181(5) Uani ? ? 1.00000 ? ?
C71 .56193(8) .68772(9) -.01235(12) .0196(5) Uani ? ? 1.00000 ? ?
O71 .60229(7) .66399(8) -.10397(9) .0276(5) Uani ? ? 1.00000 ? ?
O72 .48007(6) .65532(7) .00662(9) .0237(4) Uani ? ? 1.00000 ? ?
C72 .43881(10) .59286(11) -.09527(14) .0269(6) Uani ? ? 1.00000 ? ?
C73 .35148(10) .55809(12) -.05140(17) .0324(7) Uani ? ? 1.00000 ? ?
C8 .55318(8) .86054(9) .05819(11) .0183(5) Uani ? ? 1.00000 ? ?
O8 .53085(6) .87366(7) -.07696(9) .0216(4) Uani ? ? 1.00000 ? ?
C9 .62534(8) .93077(8) .11527(12) .0175(5) Uani ? ? 1.00000 ? ?
O9 .62223(6) 1.02700(7) .06819(9) .0225(4) Uani ? ? 1.00000 ? ?
H20a .7358(12) .9124(12) .3358(17) .031(4) Uiso ? ? 1.00000 ? ?
H20b .8026(11) 1.0058(13) .3278(16) .029(4) Uiso ? ? 1.00000 ? ?
H22 .8684(13) .7578(13) .2672(18) .038(5) Uiso ? ? 1.00000 ? ?
H23 .9752(14) .6720(16) .400(2) .052(6) Uiso ? ? 1.00000 ? ?
H24 1.0372(13) .7420(14) .5951(19) .041(5) Uiso ? ? 1.00000 ? ?
H25 .9975(14) .8977(16) .655(2) .055(6) Uiso ? ? 1.00000 ? ?
H26 .8856(13) .9852(15) .5227(19) .042(5) Uiso ? ? 1.00000 ? ?
H40a .8525(11) .9584(12) -.2159(16) .024(4) Uiso ? ? 1.00000 ? ?
H40b .9209(12) 1.0105(12) -.1158(16) .027(4) Uiso ? ? 1.00000 ? ?
H42 .9131(12) 1.1254(13) -.3183(16) .029(4) Uiso ? ? 1.00000 ? ?
H43 .8548(12) 1.2778(14) -.3964(17) .037(5) Uiso ? ? 1.00000 ? ?
H44 .7268(12) 1.3434(14) -.3093(17) .035(5) Uiso ? ? 1.00000 ? ?
H45 .6598(12) 1.2594(13) -.1396(17) .034(5) Uiso ? ? 1.00000 ? ?
H46 .7190(10) 1.1099(12) -.0673(15) .021(4) Uiso ? ? 1.00000 ? ?
H6a .7216(11) .7544(12) .1892(16) .026(4) Uiso ? ? 1.00000 ? ?
H6b .7253(10) .7345(12) .0398(15) .021(4) Uiso ? ? 1.00000 ? ?
H7 .5742(10) .7373(11) .1747(15) .022(4) Uiso ? ? 1.00000 ? ?
H72a .4815(12) .5374(14) -.1112(17) .036(5) Uiso ? ? 1.00000 ? ?
H72b .4313(11) .6321(13) -.1741(17) .031(4) Uiso ? ? 1.00000 ? ?
H73a .3230(13) .5135(14) -.1155(19) .042(5) Uiso ? ? 1.00000 ? ?
H73b .3092(13) .6104(15) -.0401(18) .040(5) Uiso ? ? 1.00000 ? ?
H73c .3604(12) .5258(14) .0310(19) .039(5) Uiso ? ? 1.00000 ? ?
H8 .4980(10) .8688(11) .1002(14) .020(4) Uiso ? ? 1.00000 ? ?
H8O .5801(17) .8772(18) -.117(2) .064(7) Uiso ? ? 1.00000 ? ?
H9 .6217(10) .9305(11) .2096(15) .022(4) Uiso ? ? 1.00000 ? ?
H9O .5729(13) 1.0560(15) .0842(19) .043(5) Uiso ? ? 1.00000 ? ?

loop_
_atom_site_aniso_label
_atom_site_aniso_U_11
_atom_site_aniso_U_22
_atom_site_aniso_U_33
_atom_site_aniso_U_12
_atom_site_aniso_U_13
_atom_site_aniso_U_23
C1 .0138(5) .0179(5) .0163(5) .0007(4) .0017(4) .0009(4)
N2 .0168(5) .0225(5) .0154(4) -.0013(4) .0009(3) .0006(3)
C20 .0212(6) .0254(6) .0157(5) .0045(5) .0015(4) -.0015(4)
C21 .0182(5) .0214(5) .0173(5) -.0005(4) .0024(4) .0017(4)
C22 .0201(6) .0223(6) .0325(7) .0000(5) .0006(5) -.0021(5)
C23 .0236(6) .0239(7) .0445(8) .0025(5) .0046(6) .0087(6)
C24 .0298(7) .0505(10) .0303(7) .0110(7) .0027(6) .0166(7)
C25 .0372(8) .0625(11) .0186(6) .0120(8) -.0043(6) -.0016(7)
C26 .0314(7) .0361(8) .0207(6) .0056(6) -.0023(5) -.0055(5)
C3 .0162(5) .0179(5) .0205(5) .0026(4) .0028(4) .0003(4)
O3 .0196(4) .0264(5) .0282(5) -.0047(3) .0013(3) -.0014(4)
N4 .0159(4) .0190(5) .0185(4) .0001(3) .0035(3) .0021(3)
C40 .0196(6) .0214(6) .0219(6) .0008(4) .0074(4) .0040(4)
C41 .0194(5) .0187(5) .0174(5) -.0021(4) .0016(4) .0002(4)
C42 .0215(6) .0238(6) .0219(6) -.0036(5) .0023(5) .0023(5)
C43 .0304(7) .0257(6) .0270(6) -.0053(5) .0020(5) .0073(5)
C44 .0323(7) .0196(6) .0325(7) .0004(5) -.0013(6) .0034(5)
C45 .0288(7) .0221(6) .0301(7) .0032(5) .0039(5) -.0012(5)
C46 .0249(6) .0212(6) .0233(6) .0009(5) .0062(5) .0001(5)
C5 .0156(5) .0156(5) .0194(5) .0029(4) .0032(4) .0004(4)
O5 .0209(4) .0267(5) .0180(4) -.0002(3) .0016(3) -.0010(3)
C6 .0176(5) .0172(5) .0263(6) .0008(4) .0016(4) .0031(4)
C7 .0173(5) .0186(5) .0187(5) -.0010(4) .0036(4) .0018(4)
C71 .0206(5) .0183(5) .0201(5) .0004(4) .0025(4) .0013(4)
O71 .0278(5) .0307(5) .0252(5) .0004(4) .0075(4) -.0056(4)
O72 .0212(4) .0255(5) .0245(4) -.0054(3) .0029(3) -.0026(3)
C72 .0269(7) .0270(7) .0260(6) -.0034(5) -.0036(5) -.0024(5)
C73 .0242(7) .0287(7) .0431(9) -.0042(6) -.0057(6) .0012(6)
C8 .0159(5) .0198(5) .0194(5) .0013(4) .0029(4) .0006(4)
O8 .0179(4) .0258(5) .0210(4) .0029(3) .0001(3) .0021(3)
C9 .0165(5) .0175(5) .0190(5) .0013(4) .0036(4) .0014(4)
O9 .0208(4) .0166(4) .0308(5) .0039(3) .0067(4) .0033(3)

loop_
_geom_bond_atom_site_label_1
_geom_bond_atom_site_label_2
_geom_bond_site_symmetry_1
_geom_bond_site_symmetry_2
_geom_bond_distance
_geom_bond_publ_flag
C1 N2 . . 1.4691(15) ?
C1 C5 . . 1.5334(16) ?
C1 C6 . . 1.5423(17) ?
C1 C9 . . 1.5416(16) ?
N2 C20 . . 1.4615(15) ?
N2 C3 . . 1.3565(16) ?
C20 C21 . . 1.5123(17) ?
C20 H20a . . 1.010(18) ?
C20 H20b . . 1.000(18) ?
C21 C22 . . 1.3881(18) ?
C21 C26 . . 1.3906(18) ?
C22 C23 . . 1.392(2) ?
C22 H22 . . .973(18) ?
C23 C24 . . 1.383(2) ?
C23 H23 . . .95(2) ?
C24 C25 . . 1.380(3) ?
C24 H24 . . .951(19) ?
C25 C26 . . 1.393(2) ?
C25 H25 . . .99(2) ?
C26 H26 . . .99(2) ?
C3 O3 . . 1.2117(15) ?
C3 N4 . . 1.4138(15) ?
N4 C40 . . 1.4596(17) ?
N4 C5 . . 1.3534(15) ?
C40 C41 . . 1.5158(17) ?
C40 H40a . . .982(16) ?
C40 H40b . . .945(17) ?
C41 C42 . . 1.3980(18) ?
C41 C46 . . 1.3893(18) ?
C42 C43 . . 1.389(2) ?
C42 H42 . . .965(18) ?
C43 C44 . . 1.388(2) ?
C43 H43 . . .979(19) ?
C44 C45 . . 1.388(2) ?
C44 H44 . . .973(18) ?
C45 C46 . . 1.3935(19) ?
C45 H45 . . 1.001(19) ?
C46 H46 . . .959(16) ?
C5 O5 . . 1.2266(14) ?
C6 C7 . . 1.5468(17) ?
C6 H6a . . .977(16) ?
C6 H6b . . .961(16) ?
C7 C71 . . 1.5037(17) ?
C7 C8 . . 1.5559(17) ?
C7 H7 . . .992(16) ?
C71 O71 . . 1.2110(16) ?
C71 O72 . . 1.3390(16) ?
O72 C72 . . 1.4602(17) ?
C72 C73 . . 1.502(2) ?
C72 H72a . . 1.018(19) ?
C72 H72b . . .977(17) ?
C73 H73a . . .98(2) ?
C73 H73b . . .97(2) ?
C73 H73c . . .96(2) ?
C8 O8 . . 1.4262(15) ?
C8 C9 . . 1.5354(16) ?
C8 H8 . . .975(16) ?
O8 H8O . . .88(3) ?
C9 O9 . . 1.4058(15) ?
C9 H9 . . .984(16) ?
O9 H9O . . .87(2) ?

loop_
_cod_changelog_entry_id
_cod_changelog_entry_author
_cod_changelog_entry_date
_cod_changelog_entry_text
1 'Vaitkus, Antanas' 2022-02-17T14:35:00+02:00 'Updated space group information.'
2 'Vaitkus, Antanas' 2022-02-17T14:50:00+02:00 'Updated bibliographic information.'
